data_9013686
loop_
_publ_author_name
'Galuskina, I. O.'
'Lazic, B.'
'Armbruster, T.'
'Galuskin, E. V.'
'Gazeev, V. M.'
'Zadov, A. E.'
'Pertsev, N. N.'
'Jezak, L.'
'Wrzalik, R.'
'Gurbanov, A. G.'

_publ_section_title
;
 Kumtyubeite Ca5(SiO4)2F2 - A new calcium mineral of the humite group from
 Northern Caucasus, Kabardino-Balkaria, Russia
 Locality: Northern Caucasus, Kabardino-Balkaria, Russia
;
_journal_name_full 'American Mineralogist'
_journal_page_first 1361
_journal_page_last 1370
_journal_paper_doi 10.2138/am.2009.3256
_journal_volume 94
_journal_year 2009
_chemical_formula_sum 'Ca5 F1.4 H0.6 O8.6 Si2'
_chemical_name_mineral Kumtyubeite
_space_group_IT_number 14
_symmetry_space_group_name_Hall '-P 2yab'
_symmetry_space_group_name_H-M 'P 1 21/a 1'
_cell_angle_alpha 90
_cell_angle_beta 108.8625
_cell_angle_gamma 90
_cell_length_a 11.44637
_cell_length_b 5.05135
_cell_length_c 8.85234
_cell_formula_units_Z 2
_cell_volume 484.352
_exptl_crystal_density_diffrn 2.889
_cod_original_formula_sum 'Ca5 Si2 O8.6 F1.4 H.6'
_cod_database_code 9013686

loop_
_symmetry_equiv_pos_as_xyz
x,y,z
1/2+x,1/2-y,z
1/2-x,1/2+y,-z
-x,-y,-z

loop_
_atom_site_aniso_label
_atom_site_aniso_U_11
_atom_site_aniso_U_22
_atom_site_aniso_U_33
_atom_site_aniso_U_12
_atom_site_aniso_U_13
_atom_site_aniso_U_23
Ca1 0.00913 0.00746 0.00819 -0.00112 0.00090 -0.00114
Ca2 0.00735 0.00832 0.00829 0.00047 0.00295 -0.00020
Ca3 0.00878 0.00876 0.00740 -0.00004 0.00269 0.00086
Si1 0.00674 0.00521 0.00647 0.00006 0.00201 -0.00006
O1 0.00750 0.00880 0.00980 -0.00010 0.00310 -0.00020
O2 0.00860 0.00870 0.00780 0.00020 0.00100 0.00070
O3 0.00990 0.00850 0.00770 0.00040 0.00350 -0.00030
O4 0.01070 0.00610 0.01130 0.00000 0.00350 -0.00010

loop_
_atom_site_label
_atom_site_fract_x
_atom_site_fract_y
_atom_site_fract_z
_atom_site_occupancy
_atom_site_U_iso_or_equiv
Ca1 0.50000 0.00000 0.50000 1.00000 0.00872
Ca2 0.16958 0.00430 0.30946 1.00000 0.00788
Ca3 0.38125 0.00820 0.07805 1.00000 0.00829
Si1 0.35382 0.57472 0.29754 1.00000 0.00617
O1 0.48464 0.70458 0.29303 1.00000 0.00864
O2 0.24752 0.70644 0.14423 1.00000 0.00875
O3 0.33001 0.70447 0.45559 1.00000 0.00855
O4 0.35279 0.25353 0.29649 1.00000 0.00938
O5 0.04660 0.21610 0.07430 0.30000 0.01300
F5 0.05554 0.25810 0.09880 0.70000 0.01300
H 0.01500 0.05200 0.02400 0.30000 0.05000
